data_1526573
loop_
_publ_author_name
'Keimes, V.'
'Hellmann, A.'
'Mewis, A.'
'Huhnt, C.'
'Schuette, N.'

_publ_section_title
;
 Sr Ni10 P6, Eu Ni10 P6 und Ba Co10 As6: Phasenumwandlungen und
 Kristallstrukturen
;
_journal_name_full 'Zeitschrift fuer Anorganische und Allgemeine Chemie'
_journal_page_first 1653
_journal_page_last 1659
_journal_volume 626
_journal_year 2000
_chemical_formula_sum 'Ni10 P6 Sr'
_chemical_name_systematic 'Sr Ni10 P6'
_space_group_IT_number 62
_symmetry_space_group_name_Hall '-P 2ac 2n'
_symmetry_space_group_name_H-M 'P n m a'
_cell_angle_alpha 90
_cell_angle_beta 90
_cell_angle_gamma 90
_cell_formula_units_Z 4
_cell_length_a 15.993
_cell_length_b 6.473
_cell_length_c 8.735
_cell_volume 904.271
_citation_journal_id_ASTM ZAACAB
_cod_data_source_file Keimes_ZAACAB_2000_750.cif
_cod_data_source_block Ni10P6Sr1
_cod_original_cell_volume 904.2707
_cod_original_formula_sum 'Ni10 P6 Sr1'
_cod_database_code 1526573

loop_
_symmetry_equiv_pos_as_xyz
x,y,z
-x+1/2,-y,z+1/2
x+1/2,-y+1/2,-z+1/2
-x,y+1/2,-z
-x,-y,-z
x-1/2,y,-z-1/2
-x-1/2,y-1/2,z-1/2
x,-y-1/2,z

loop_
_atom_site_label
_atom_site_type_symbol
_atom_site_fract_x
_atom_site_fract_y
_atom_site_fract_z
_atom_site_occupancy
_atom_site_U_iso_or_equiv
P4 P 0.1586 0.25 0.3848 1 0.0
Ni2 Ni 0.7944 0.25 0.1058 1 0.0
Ni1 Ni 0.2076 0.25 0.6323 1 0.0
P3 P 0.8431 0.25 0.8544 1 0.0
P5 P 0.1455 0.0061 0.7674 1 0.0
Ni7 Ni 0.0771 0.9482 0.9847 1 0.0
Sr1 Sr 0.2506 0.25 0.016 1 0.0
Ni4 Ni 0.9492 0.25 0.2799 1 0.0
Ni3 Ni 0.0387 0.25 0.8061 1 0.0
P1 P 0.042 0.25 0.0835 1 0.0
Ni6 Ni 0.0832 0.0023 0.2647 1 0.0
Ni5 Ni 0.0751 0.051 0.5464 1 0.0
P2 P 0.9565 0.25 0.5555 1 0.0
